data_7202630
loop_
_publ_author_name
'Chen, Shu-Mei'
'Zhang, Jian'
'Lu, Can-Zhong'

_publ_section_title
;
 One-pot synthesis of two isomeric zinc complexes with unusual
 polycatenation motifs
;
_journal_issue 5
_journal_name_full CrystEngComm
_journal_page_first 390
_journal_paper_doi 10.1039/b617362d
_journal_volume 9
_journal_year 2007
_chemical_formula_sum 'C58 H44 N4 O16 Zn4'
_chemical_formula_weight 1314.53
_chemical_name_systematic
;
?
;
_space_group_IT_number 2
_symmetry_cell_setting triclinic
_symmetry_space_group_name_Hall '-P 1'
_symmetry_space_group_name_H-M 'P -1'
_atom_sites_solution_hydrogens geom
_atom_sites_solution_primary direct
_atom_sites_solution_secondary difmap
_audit_creation_method SHELXL-97
_cell_angle_alpha 89.927(8)
_cell_angle_beta 83.212(7)
_cell_angle_gamma 73.564(4)
_cell_formula_units_Z 2
_cell_length_a 10.497(3)
_cell_length_b 14.594(4)
_cell_length_c 19.106(5)
_cell_measurement_reflns_used 4767
_cell_measurement_temperature 293(2)
_cell_measurement_theta_max 27.4526
_cell_measurement_theta_min 2.4180
_cell_volume 2786.0(13)
_computing_cell_refinement 'Bruker XSCANS'
_computing_data_collection 'Bruker XSCANS'
_computing_data_reduction 'Bruker SHELXTL'
_computing_molecular_graphics 'Bruker SHELXTL'
_computing_publication_material 'Bruker SHELXTL'
_computing_structure_refinement 'SHELXL-97 (Sheldrick, 1997)'
_computing_structure_solution 'SHELXS-97 (Sheldrick, 1990)'
_diffrn_ambient_temperature 293(2)
_diffrn_measured_fraction_theta_full 0.981
_diffrn_measured_fraction_theta_max 0.981
_diffrn_measurement_device_type 'Bruker P4'
_diffrn_measurement_method '\w scans'
_diffrn_radiation_monochromator graphite
_diffrn_radiation_source 'fine-focus sealed tube'
_diffrn_radiation_type MoK\a
_diffrn_radiation_wavelength 0.71073
_diffrn_reflns_av_R_equivalents 0.0456
_diffrn_reflns_av_sigmaI/netI 0.0908
_diffrn_reflns_limit_h_max 13
_diffrn_reflns_limit_h_min -13
_diffrn_reflns_limit_k_max 18
_diffrn_reflns_limit_k_min -18
_diffrn_reflns_limit_l_max 24
_diffrn_reflns_limit_l_min -18
_diffrn_reflns_number 21993
_diffrn_reflns_theta_full 27.46
_diffrn_reflns_theta_max 27.46
_diffrn_reflns_theta_min 2.04
_diffrn_standards_decay_% 0
_diffrn_standards_interval_count 0
_diffrn_standards_interval_time .
_diffrn_standards_number 0
_exptl_absorpt_coefficient_mu 1.775
_exptl_absorpt_correction_T_max 1.0000
_exptl_absorpt_correction_T_min 0.8758
_exptl_absorpt_correction_type none
_exptl_crystal_colour Colorless
_exptl_crystal_density_diffrn 1.567
_exptl_crystal_density_method 'not measured'
_exptl_crystal_description Prism
_exptl_crystal_F_000 1336
_exptl_crystal_size_max 0.1700
_exptl_crystal_size_mid 0.0600
_exptl_crystal_size_min 0.0500
_refine_diff_density_max 0.555
_refine_diff_density_min -0.711
_refine_diff_density_rms 0.187
_refine_ls_extinction_method none
_refine_ls_goodness_of_fit_ref 0.993
_refine_ls_hydrogen_treatment constr
_refine_ls_matrix_type full
_refine_ls_number_parameters 739
_refine_ls_number_reflns 12508
_refine_ls_number_restraints 0
_refine_ls_restrained_S_all 0.993
_refine_ls_R_factor_all 0.1112
_refine_ls_R_factor_gt 0.0575
_refine_ls_shift/su_max 0.001
_refine_ls_shift/su_mean 0.000
_refine_ls_structure_factor_coef Fsqd
_refine_ls_weighting_details 'calc w=1/[\s^2^(Fo^2^)+(0.0732P)^2^+0.0000P] where P=(Fo^2^+2Fc^2^)/3'
_refine_ls_weighting_scheme calc
_refine_ls_wR_factor_gt 0.1326
_refine_ls_wR_factor_ref 0.1627
_reflns_number_gt 7204
_reflns_number_total 12508
_reflns_threshold_expression >2sigma(I)
_cod_data_source_file b617362d.txt
_cod_data_source_block a2
_cod_depositor_comments
;
The following automatic conversions were performed:
'_symmetry_cell_setting' value 'Triclinic' changed to 'triclinic'
according to '/home/saulius/struct/CIF-dictionaries/cif_core.dic'
dictionary named 'cif_core.dic' version 2.4.1 from 2010-06-29.

Automatic conversion script
Id: cif_fix_enum 1527 2010-12-29 10:47:43Z saulius 
;
_cod_original_sg_symbol_H-M P-1
_cod_database_code 7202630

loop_
_symmetry_equiv_pos_as_xyz
'x, y, z'
'-x, -y, -z'

loop_
_atom_site_label
_atom_site_type_symbol
_atom_site_fract_x
_atom_site_fract_y
_atom_site_fract_z
_atom_site_U_iso_or_equiv
_atom_site_adp_type
_atom_site_occupancy
_atom_site_symmetry_multiplicity
_atom_site_calc_flag
_atom_site_refinement_flags
_atom_site_disorder_assembly
_atom_site_disorder_group
Zn1 Zn 0.58194(5) 0.63865(4) -0.15078(3) 0.03173(15) Uani 1 1 d . . .
Zn2 Zn 0.64107(5) 0.86196(4) -0.11579(3) 0.03343(15) Uani 1 1 d . . .
Zn3 Zn 0.07910(5) 0.62742(4) 0.34419(3) 0.03479(16) Uani 1 1 d . . .
Zn4 Zn 0.15273(6) 0.84026(4) 0.38631(3) 0.03707(16) Uani 1 1 d . . .
O1 O 0.5627(3) 0.8098(3) -0.03291(16) 0.0445(9) Uani 1 1 d . . .
O2 O 0.4462(3) 0.7253(3) -0.08275(15) 0.0385(8) Uani 1 1 d . . .
O3 O 0.1322(3) 0.6724(3) 0.25222(16) 0.0449(9) Uani 1 1 d . . .
O4 O 0.7206(4) 0.8009(3) -0.20741(16) 0.0457(9) Uani 1 1 d . . .
O5 O 0.7276(4) 0.9539(3) -0.08244(19) 0.0533(10) Uani 1 1 d . . .
O6 O 0.2323(4) 0.7712(3) 0.29517(17) 0.0500(10) Uani 1 1 d . . .
O7 O 0.9440(4) 0.6954(3) -0.58075(17) 0.0520(10) Uani 1 1 d . . .
O8 O 0.9934(4) 0.8281(3) -0.55111(18) 0.0530(10) Uani 1 1 d . . .
O9 O 0.6185(3) 0.6964(3) -0.24221(16) 0.0422(9) Uani 1 1 d . . .
O10 O 0.7581(3) 0.6049(3) -0.12010(17) 0.0473(10) Uani 1 1 d . . .
O11 O 0.8734(5) 0.8152(3) -0.0751(2) 0.0694(12) Uani 1 1 d . . .
O12 O 0.2369(4) 0.5561(3) 0.3849(2) 0.0606(11) Uani 1 1 d . . .
O13 O 0.2547(4) 0.8915(3) 0.44384(19) 0.0624(12) Uani 1 1 d . . .
O14 O 0.2460(5) 0.6929(3) 0.4319(2) 0.0711(13) Uani 1 1 d . . .
O15 O 0.3480(5) 0.9431(4) 0.3478(2) 0.0744(14) Uani 1 1 d . . .
O16 O 0.6521(4) 0.5403(3) -0.03560(18) 0.0522(10) Uani 1 1 d . . .
N1 N 0.4993(4) 1.5389(3) -0.17935(19) 0.0359(9) Uani 1 1 d . . .
N2 N 0.4788(4) 0.9625(3) -0.1491(2) 0.0395(10) Uani 1 1 d . . .
N3 N -0.0109(4) 0.5286(3) 0.3185(2) 0.0379(10) Uani 1 1 d . . .
N4 N 0.0262(4) -0.0489(3) 0.3330(2) 0.0444(11) Uani 1 1 d . . .
C1 C 0.4406(7) 0.9309(5) 0.5236(3) 0.0649(18) Uani 1 1 d . . .
H1A H 0.4016 0.8838 0.5399 0.078 Uiso 1 1 calc R . .
C2 C 1.0374(5) 0.9013(4) -0.0045(3) 0.0431(12) Uani 1 1 d . . .
H2A H 1.0626 0.8349 -0.0072 0.052 Uiso 1 1 calc R . .
C3 C 0.5177(7) 0.9643(5) 0.5655(3) 0.0684(19) Uani 1 1 d . . .
H3A H 0.5287 0.9402 0.6102 0.082 Uiso 1 1 calc R . .
C4 C 1.1131(5) 0.9489(4) 0.0275(3) 0.0446(13) Uani 1 1 d . . .
H4A H 1.1897 0.9139 0.0459 0.054 Uiso 1 1 calc R . .
C14 C 0.4769(5) 0.7632(3) -0.0298(2) 0.0327(11) Uani 1 1 d . . .
C15 C 0.4243(5) 0.8043(3) 0.0992(2) 0.0349(11) Uani 1 1 d . . .
H15A H 0.4786 0.8449 0.0935 0.042 Uiso 1 1 calc R . .
C19 C 0.3591(4) 0.7952(3) 0.1650(2) 0.0325(11) Uani 1 1 d . . .
H19A H 0.3695 0.8298 0.2037 0.039 Uiso 1 1 calc R . .
C20 C 0.7533(5) 0.5592(4) -0.0629(2) 0.0385(12) Uani 1 1 d . . .
C21 C 0.6942(5) 0.7495(4) -0.2530(2) 0.0352(11) Uani 1 1 d . . .
C23 C 0.2083(5) 0.7254(4) 0.2456(2) 0.0364(12) Uani 1 1 d . . .
C24 C 0.9231(5) 0.9535(4) -0.0325(2) 0.0346(11) Uani 1 1 d . . .
C26 C 0.9091(5) 0.4480(4) 0.0095(3) 0.0456(13) Uani 1 1 d . . .
H26A H 0.8473 0.4130 0.0161 0.055 Uiso 1 1 calc R . .
C28 C 0.3285(5) 0.6915(4) 0.0503(2) 0.0368(11) Uani 1 1 d . . .
H28A H 0.3189 0.6560 0.0118 0.044 Uiso 1 1 calc R . .
C29 C 0.2782(5) 0.7342(4) 0.1734(2) 0.0338(11) Uani 1 1 d . . .
C31 C 0.8826(5) 0.5284(4) -0.0305(2) 0.0350(11) Uani 1 1 d . . .
C32 C 0.8383(5) 0.9019(4) -0.0657(3) 0.0409(12) Uani 1 1 d . . .
C34 C 0.8750(6) 0.8269(4) -0.4148(2) 0.0488(14) Uani 1 1 d . . .
H34A H 0.9132 0.8756 -0.4277 0.059 Uiso 1 1 calc R . .
C35 C 0.9432(5) 0.7614(4) -0.5376(2) 0.0391(12) Uani 1 1 d . . .
C36 C 0.8176(6) 0.8236(4) -0.3459(2) 0.0480(14) Uani 1 1 d . . .
H36A H 0.8197 0.8691 -0.3123 0.058 Uiso 1 1 calc R . .
C37 C 0.8754(5) 0.7583(4) -0.4640(2) 0.0385(12) Uani 1 1 d . . .
C39 C 0.3715(5) 1.4303(4) -0.1453(3) 0.0446(13) Uani 1 1 d . . .
H39A H 0.3249 1.4055 -0.1093 0.054 Uiso 1 1 calc R . .
C40 C 0.2622(5) 0.6829(4) 0.1168(2) 0.0381(12) Uani 1 1 d . . .
H40A H 0.2076 0.6425 0.1226 0.046 Uiso 1 1 calc R . .
C42 C 0.5087(6) 1.5072(4) -0.2455(3) 0.0478(14) Uani 1 1 d . . .
H42A H 0.5549 1.5336 -0.2808 0.057 Uiso 1 1 calc R . .
C43 C 0.4079(4) 0.7523(3) 0.0415(2) 0.0296(10) Uani 1 1 d . . .
C44 C 0.7578(5) 0.7536(4) -0.3272(2) 0.0334(11) Uani 1 1 d . . .
C45 C 0.4834(6) 0.9952(4) -0.2145(3) 0.0476(14) Uani 1 1 d . . .
H45A H 0.5551 0.9643 -0.2476 0.057 Uiso 1 1 calc R . .
C47 C 0.3972(5) 0.5500(4) 0.4626(3) 0.0426(12) Uani 1 1 d . . .
C50 C 0.2854(6) 0.6050(5) 0.4236(3) 0.0480(14) Uani 1 1 d . . .
C51 C 0.3386(6) 0.9306(4) 0.4121(3) 0.0507(14) Uani 1 1 d . . .
C52 C 0.3797(5) 1.3976(4) -0.2136(3) 0.0409(12) Uani 1 1 d . . .
C53 C 0.4308(5) 1.4985(4) -0.1295(3) 0.0431(13) Uani 1 1 d . . .
H53A H 0.4240 1.5183 -0.0826 0.052 Uiso 1 1 calc R . .
C55 C 0.3859(6) 1.0734(4) -0.2355(3) 0.0551(16) Uani 1 1 d . . .
H55A H 0.3938 1.0932 -0.2817 0.066 Uiso 1 1 calc R . .
C56 C 0.4364(6) 0.4521(5) 0.4615(3) 0.0622(17) Uani 1 1 d . . .
H56A H 0.3941 0.4188 0.4350 0.075 Uiso 1 1 calc R . .
C57 C 0.9726(5) 0.5811(4) -0.0399(3) 0.0441(13) Uani 1 1 d . . .
H57A H 0.9545 0.6358 -0.0663 0.053 Uiso 1 1 calc R . .
C58 C 0.0721(7) -0.0221(5) 0.2702(3) 0.0609(17) Uani 1 1 d . . .
H58A H 0.1612 -0.0501 0.2527 0.073 Uiso 1 1 calc R . .
C59 C 0.4213(5) 0.9668(4) 0.4580(3) 0.0462(13) Uani 1 1 d . . .
C60 C 0.2729(6) 1.0866(5) -0.1213(3) 0.0608(17) Uani 1 1 d . . .
H60A H 0.2009 1.1159 -0.0880 0.073 Uiso 1 1 calc R . .
C61 C 0.4529(6) 1.4367(4) -0.2645(3) 0.0508(14) Uani 1 1 d . . .
H61A H 0.4645 1.4155 -0.3113 0.061 Uiso 1 1 calc R . .
C62 C 0.2799(6) 1.1208(4) -0.1891(3) 0.0498(14) Uani 1 1 d . . .
C63 C 0.1772(6) 1.2091(4) -0.2081(4) 0.0649(18) Uani 1 1 d . . .
H63A H 0.0897 1.2096 -0.1849 0.078 Uiso 1 1 calc R . .
H63B H 0.1740 1.2082 -0.2587 0.078 Uiso 1 1 calc R . .
C64 C 0.4618(6) 0.5989(4) 0.5009(3) 0.0601(16) Uani 1 1 d . . .
H64A H 0.4376 0.6654 0.5017 0.072 Uiso 1 1 calc R . .
C70 C -0.1011(7) -0.0048(5) 0.3551(4) 0.073(2) Uani 1 1 d . . .
H70A H -0.1363 -0.0201 0.3990 0.088 Uiso 1 1 calc R . .
C71 C -0.1044(7) 0.5061(5) 0.3664(3) 0.0669(19) Uani 1 1 d . . .
H71A H -0.1307 0.5408 0.4090 0.080 Uiso 1 1 calc R . .
C72 C -0.1604(7) 0.4347(5) 0.3540(3) 0.071(2) Uani 1 1 d . . .
H72A H -0.2252 0.4233 0.3877 0.085 Uiso 1 1 calc R . .
C73 C -0.1855(6) 0.0625(5) 0.3176(4) 0.073(2) Uani 1 1 d . . .
H73A H -0.2745 0.0894 0.3358 0.088 Uiso 1 1 calc R . .
C74 C -0.0049(7) 0.0443(5) 0.2307(3) 0.069(2) Uani 1 1 d . . .
H74A H 0.0328 0.0595 0.1874 0.083 Uiso 1 1 calc R . .
C75 C -0.2219(8) 0.1681(5) 0.2137(4) 0.075(2) Uani 1 1 d . . .
H75A H -0.3137 0.1855 0.2362 0.090 Uiso 1 1 calc R . .
H75B H -0.2209 0.1454 0.1659 0.090 Uiso 1 1 calc R . .
C77 C -0.1696(7) 0.2566(4) 0.2118(3) 0.0685(19) Uani 1 1 d . . .
H77A H -0.0764 0.2387 0.1916 0.082 Uiso 1 1 calc R . .
H77B H -0.2203 0.3040 0.1823 0.082 Uiso 1 1 calc R . .
C78 C 0.3723(6) 1.0095(4) -0.1035(3) 0.0556(16) Uani 1 1 d . . .
H78A H 0.3657 0.9886 -0.0575 0.067 Uiso 1 1 calc R . .
C79 C 0.8201(6) 0.6863(5) -0.4448(3) 0.0572(17) Uani 1 1 d . . .
H79A H 0.8230 0.6385 -0.4776 0.069 Uiso 1 1 calc R . .
C80 C -0.1828(7) 0.2979(5) 0.2842(3) 0.0663(18) Uani 1 1 d . . .
H80A H -0.1417 0.2470 0.3141 0.080 Uiso 1 1 calc R . .
H80B H -0.2774 0.3200 0.3017 0.080 Uiso 1 1 calc R . .
C81 C 0.2106(6) 1.3000(4) -0.1860(4) 0.0647(18) Uani 1 1 d . . .
H81A H 0.1322 1.3545 -0.1865 0.078 Uiso 1 1 calc R . .
H81B H 0.2334 1.2941 -0.1381 0.078 Uiso 1 1 calc R . .
C82 C -0.0296(6) 0.4024(4) 0.2442(3) 0.0500(14) Uani 1 1 d . . .
H82A H -0.0026 0.3686 0.2012 0.060 Uiso 1 1 calc R . .
C83 C 0.7592(6) 0.6844(4) -0.3758(3) 0.0547(16) Uani 1 1 d . . .
H83A H 0.7197 0.6363 -0.3630 0.066 Uiso 1 1 calc R . .
C84 C -0.1371(7) 0.0890(4) 0.2536(3) 0.0540(15) Uani 1 1 d . . .
C85 C -0.1229(6) 0.3796(4) 0.2930(3) 0.0481(14) Uani 1 1 d . . .
C86 C 0.3263(6) 1.3176(4) -0.2344(3) 0.0533(15) Uani 1 1 d . . .
H86A H 0.3995 1.2590 -0.2385 0.064 Uiso 1 1 calc R . .
H86B H 0.2981 1.3300 -0.2809 0.064 Uiso 1 1 calc R . .
C87 C 0.0234(6) 0.4756(4) 0.2592(3) 0.0466(13) Uani 1 1 d . . .
H87A H 0.0873 0.4884 0.2257 0.056 Uiso 1 1 calc R . .

loop_
_atom_site_aniso_label
_atom_site_aniso_U_11
_atom_site_aniso_U_22
_atom_site_aniso_U_33
_atom_site_aniso_U_23
_atom_site_aniso_U_13
_atom_site_aniso_U_12
Zn1 0.0317(3) 0.0389(3) 0.0267(3) 0.0035(2) -0.0025(2) -0.0140(2)
Zn2 0.0401(3) 0.0431(4) 0.0238(3) 0.0000(2) -0.0007(2) -0.0239(3)
Zn3 0.0369(3) 0.0453(4) 0.0258(3) 0.0041(2) -0.0024(2) -0.0183(3)
Zn4 0.0436(4) 0.0481(4) 0.0258(3) -0.0028(2) 0.0000(2) -0.0249(3)
O1 0.050(2) 0.061(3) 0.0296(17) 0.0059(16) 0.0037(15) -0.0295(19)
O2 0.0362(19) 0.052(2) 0.0257(17) 0.0010(15) -0.0010(14) -0.0116(16)
O3 0.045(2) 0.064(3) 0.0311(18) 0.0088(17) 0.0004(15) -0.0265(19)
O4 0.057(2) 0.058(3) 0.0255(17) -0.0051(16) 0.0041(15) -0.0264(19)
O5 0.048(2) 0.064(3) 0.061(2) 0.002(2) -0.0236(19) -0.032(2)
O6 0.068(3) 0.054(2) 0.0282(18) -0.0052(16) 0.0099(17) -0.024(2)
O7 0.053(2) 0.070(3) 0.0353(19) -0.0133(18) 0.0100(17) -0.028(2)
O8 0.065(3) 0.047(2) 0.047(2) 0.0044(18) 0.0147(19) -0.025(2)
O9 0.046(2) 0.059(2) 0.0285(17) 0.0105(16) -0.0054(15) -0.0256(18)
O10 0.037(2) 0.065(3) 0.0387(19) 0.0157(18) -0.0090(15) -0.0109(18)
O11 0.085(3) 0.053(3) 0.086(3) -0.002(2) -0.029(3) -0.036(2)
O12 0.056(3) 0.074(3) 0.056(2) 0.002(2) -0.029(2) -0.017(2)
O13 0.076(3) 0.079(3) 0.051(2) 0.002(2) -0.016(2) -0.050(3)
O14 0.079(3) 0.058(3) 0.074(3) 0.016(2) -0.035(2) -0.006(3)
O15 0.080(3) 0.114(4) 0.049(2) -0.001(2) -0.015(2) -0.057(3)
O16 0.041(2) 0.066(3) 0.054(2) 0.020(2) -0.0132(17) -0.021(2)
N1 0.039(2) 0.039(2) 0.032(2) 0.0036(18) -0.0034(17) -0.0154(19)
N2 0.041(2) 0.050(3) 0.034(2) 0.0028(19) -0.0059(18) -0.023(2)
N3 0.039(2) 0.042(3) 0.035(2) 0.0031(18) -0.0027(18) -0.016(2)
N4 0.047(3) 0.042(3) 0.047(3) 0.007(2) -0.002(2) -0.018(2)
C1 0.082(5) 0.078(5) 0.055(4) 0.011(3) -0.018(3) -0.051(4)
C2 0.048(3) 0.029(3) 0.057(3) -0.002(2) -0.019(3) -0.013(2)
C3 0.090(5) 0.092(5) 0.049(4) 0.015(3) -0.024(3) -0.061(4)
C4 0.036(3) 0.039(3) 0.062(3) 0.002(3) -0.020(2) -0.009(2)
C14 0.033(3) 0.034(3) 0.028(2) 0.009(2) 0.0033(19) -0.006(2)
C15 0.036(3) 0.034(3) 0.036(3) 0.000(2) 0.000(2) -0.013(2)
C19 0.036(3) 0.034(3) 0.027(2) -0.0025(19) 0.0018(19) -0.012(2)
C20 0.040(3) 0.039(3) 0.036(3) 0.000(2) -0.009(2) -0.008(2)
C21 0.036(3) 0.037(3) 0.031(2) 0.004(2) 0.001(2) -0.011(2)
C23 0.035(3) 0.037(3) 0.032(3) 0.006(2) 0.001(2) -0.005(2)
C24 0.032(3) 0.036(3) 0.041(3) 0.002(2) -0.009(2) -0.016(2)
C26 0.045(3) 0.048(3) 0.054(3) 0.014(3) -0.013(3) -0.027(3)
C28 0.046(3) 0.043(3) 0.027(2) -0.008(2) 0.001(2) -0.023(2)
C29 0.034(3) 0.040(3) 0.026(2) 0.008(2) 0.0007(19) -0.011(2)
C31 0.032(3) 0.038(3) 0.036(3) 0.003(2) -0.009(2) -0.010(2)
C32 0.047(3) 0.048(3) 0.038(3) 0.005(2) -0.012(2) -0.028(3)
C34 0.072(4) 0.050(3) 0.035(3) 0.002(2) 0.007(3) -0.040(3)
C35 0.038(3) 0.045(3) 0.032(3) 0.004(2) 0.007(2) -0.014(2)
C36 0.076(4) 0.045(3) 0.033(3) -0.010(2) 0.009(3) -0.040(3)
C37 0.048(3) 0.041(3) 0.029(2) 0.005(2) 0.003(2) -0.019(2)
C39 0.047(3) 0.052(4) 0.042(3) 0.008(2) -0.003(2) -0.025(3)
C40 0.037(3) 0.050(3) 0.035(3) -0.002(2) 0.002(2) -0.028(2)
C42 0.062(4) 0.058(4) 0.029(3) 0.002(2) -0.001(2) -0.027(3)
C43 0.033(2) 0.029(3) 0.026(2) 0.0029(18) 0.0014(18) -0.009(2)
C44 0.039(3) 0.038(3) 0.025(2) -0.0010(19) 0.0008(19) -0.016(2)
C45 0.058(4) 0.050(4) 0.038(3) 0.002(2) -0.008(2) -0.019(3)
C47 0.042(3) 0.046(3) 0.043(3) 0.004(2) -0.017(2) -0.014(3)
C50 0.046(3) 0.055(4) 0.044(3) 0.010(3) -0.010(2) -0.015(3)
C51 0.049(3) 0.061(4) 0.051(3) -0.001(3) -0.008(3) -0.028(3)
C52 0.041(3) 0.036(3) 0.047(3) 0.005(2) -0.012(2) -0.011(2)
C53 0.050(3) 0.048(3) 0.037(3) 0.003(2) -0.006(2) -0.023(3)
C55 0.074(4) 0.054(4) 0.045(3) 0.010(3) -0.022(3) -0.025(3)
C56 0.069(4) 0.064(4) 0.067(4) 0.002(3) -0.038(3) -0.030(4)
C57 0.042(3) 0.042(3) 0.052(3) 0.013(2) -0.019(2) -0.014(2)
C58 0.078(4) 0.060(4) 0.042(3) 0.008(3) 0.002(3) -0.018(3)
C59 0.043(3) 0.061(4) 0.045(3) 0.002(3) -0.010(2) -0.030(3)
C60 0.041(3) 0.063(4) 0.074(4) 0.015(3) 0.009(3) -0.013(3)
C61 0.064(4) 0.059(4) 0.038(3) -0.007(3) -0.003(3) -0.030(3)
C62 0.043(3) 0.046(3) 0.072(4) 0.011(3) -0.018(3) -0.026(3)
C63 0.046(3) 0.051(4) 0.109(5) 0.020(4) -0.027(3) -0.025(3)
C64 0.068(4) 0.040(3) 0.076(4) 0.007(3) -0.027(3) -0.014(3)
C70 0.062(4) 0.072(5) 0.075(4) 0.033(4) 0.007(3) -0.009(4)
C71 0.092(5) 0.079(5) 0.044(3) -0.016(3) 0.015(3) -0.055(4)
C72 0.087(5) 0.075(5) 0.060(4) -0.008(3) 0.018(3) -0.052(4)
C73 0.044(4) 0.073(5) 0.099(5) 0.017(4) 0.002(3) -0.014(3)
C74 0.096(6) 0.065(5) 0.045(3) 0.014(3) -0.001(3) -0.022(4)
C75 0.096(6) 0.053(4) 0.095(5) 0.019(4) -0.054(4) -0.036(4)
C77 0.090(5) 0.048(4) 0.080(5) 0.013(3) -0.043(4) -0.026(4)
C78 0.054(4) 0.061(4) 0.050(3) 0.014(3) 0.004(3) -0.017(3)
C79 0.083(4) 0.078(5) 0.028(3) -0.009(3) 0.012(3) -0.058(4)
C80 0.077(5) 0.054(4) 0.076(5) 0.005(3) -0.014(4) -0.030(4)
C81 0.050(4) 0.047(4) 0.102(5) 0.015(3) -0.013(3) -0.020(3)
C82 0.064(4) 0.046(3) 0.045(3) -0.004(2) -0.006(3) -0.023(3)
C83 0.088(5) 0.059(4) 0.033(3) -0.003(2) 0.010(3) -0.054(3)
C84 0.067(4) 0.046(4) 0.063(4) 0.009(3) -0.027(3) -0.030(3)
C85 0.047(3) 0.041(3) 0.058(4) 0.007(3) -0.011(3) -0.014(3)
C86 0.058(4) 0.051(4) 0.060(4) 0.006(3) -0.021(3) -0.025(3)
C87 0.051(3) 0.050(4) 0.036(3) -0.002(2) 0.001(2) -0.013(3)

loop_
_atom_type_symbol
_atom_type_description
_atom_type_scat_dispersion_real
_atom_type_scat_dispersion_imag
_atom_type_scat_source
C C 0.0033 0.0016 'International Tables Vol C Tables 4.2.6.8 and 6.1.1.4'
H H 0.0000 0.0000 'International Tables Vol C Tables 4.2.6.8 and 6.1.1.4'
N N 0.0061 0.0033 'International Tables Vol C Tables 4.2.6.8 and 6.1.1.4'
O O 0.0106 0.0060 'International Tables Vol C Tables 4.2.6.8 and 6.1.1.4'
Zn Zn 0.2839 1.4301 'International Tables Vol C Tables 4.2.6.8 and 6.1.1.4'

loop_
_geom_angle_atom_site_label_1
_geom_angle_atom_site_label_2
_geom_angle_atom_site_label_3
_geom_angle
_geom_angle_site_symmetry_1
_geom_angle_site_symmetry_3
_geom_angle_publ_flag
O10 Zn1 O2 112.39(15) . . ?
O10 Zn1 O9 100.44(14) . . ?
O2 Zn1 O9 114.27(14) . . ?
O10 Zn1 N1 121.62(17) . 1_545 ?
O2 Zn1 N1 106.00(15) . 1_545 ?
O9 Zn1 N1 101.84(15) . 1_545 ?
O4 Zn2 O1 129.66(16) . . ?
O4 Zn2 O5 114.62(16) . . ?
O1 Zn2 O5 107.58(15) . . ?
O4 Zn2 N2 97.87(16) . . ?
O1 Zn2 N2 103.62(15) . . ?
O5 Zn2 N2 96.35(17) . . ?
O4 Zn2 O11 89.08(15) . . ?
O1 Zn2 O11 92.81(15) . . ?
O5 Zn2 O11 55.87(15) . . ?
N2 Zn2 O11 151.33(15) . . ?
O4 Zn2 C32 103.61(16) . . ?
O1 Zn2 C32 100.49(15) . . ?
O5 Zn2 C32 28.46(16) . . ?
N2 Zn2 C32 124.64(18) . . ?
O11 Zn2 C32 27.43(15) . . ?
O12 Zn3 O7 109.11(17) . 1_456 ?
O12 Zn3 O3 109.68(16) . . ?
O7 Zn3 O3 128.88(16) 1_456 . ?
O12 Zn3 N3 105.21(18) . . ?
O7 Zn3 N3 98.23(16) 1_456 . ?
O3 Zn3 N3 102.36(16) . . ?
O13 Zn4 O6 122.20(18) . . ?
O13 Zn4 O8 106.55(17) . 1_456 ?
O6 Zn4 O8 127.59(17) . 1_456 ?
O13 Zn4 N4 110.51(19) . 1_565 ?
O6 Zn4 N4 90.48(16) . 1_565 ?
O8 Zn4 N4 89.53(16) 1_456 1_565 ?
O13 Zn4 O14 87.55(18) . . ?
O6 Zn4 O14 82.88(16) . . ?
O8 Zn4 O14 81.04(16) 1_456 . ?
N4 Zn4 O14 161.47(18) 1_565 . ?
C14 O1 Zn2 128.1(3) . . ?
C14 O2 Zn1 122.2(3) . . ?
C23 O3 Zn3 121.2(3) . . ?
C21 O4 Zn2 138.4(3) . . ?
C32 O5 Zn2 104.1(4) . . ?
C23 O6 Zn4 143.4(4) . . ?
C35 O7 Zn3 131.3(4) . 1_654 ?
C35 O8 Zn4 134.1(4) . 1_654 ?
C21 O9 Zn1 124.6(3) . . ?
C20 O10 Zn1 108.0(3) . . ?
C32 O11 Zn2 77.8(3) . . ?
C50 O12 Zn3 115.3(4) . . ?
C51 O13 Zn4 116.8(4) . . ?
C50 O14 Zn4 148.6(4) . . ?
C42 N1 C53 116.4(5) . . ?
C42 N1 Zn1 123.8(3) . 1_565 ?
C53 N1 Zn1 119.8(3) . 1_565 ?
C45 N2 C78 115.9(5) . . ?
C45 N2 Zn2 121.5(4) . . ?
C78 N2 Zn2 121.7(3) . . ?
C87 N3 C71 115.6(5) . . ?
C87 N3 Zn3 124.0(4) . . ?
C71 N3 Zn3 120.1(4) . . ?
C70 N4 C58 114.8(5) . . ?
C70 N4 Zn4 125.3(4) . 1_545 ?
C58 N4 Zn4 119.8(4) . 1_545 ?
C59 C1 C3 120.3(6) . . ?
C59 C1 H1A 119.8 . . ?
C3 C1 H1A 119.8 . . ?
C4 C2 C24 119.6(5) . . ?
C4 C2 H2A 120.2 . . ?
C24 C2 H2A 120.2 . . ?
C1 C3 C59 120.9(5) . 2_676 ?
C1 C3 H3A 119.5 . . ?
C59 C3 H3A 119.5 2_676 . ?
C24 C4 C2 121.0(5) 2_775 . ?
C24 C4 H4A 119.5 2_775 . ?
C2 C4 H4A 119.5 . . ?
O1 C14 O2 124.6(4) . . ?
O1 C14 C43 117.3(4) . . ?
O2 C14 C43 118.1(4) . . ?
C19 C15 C43 119.6(5) . . ?
C19 C15 H15A 120.2 . . ?
C43 C15 H15A 120.2 . . ?
C15 C19 C29 120.1(4) . . ?
C15 C19 H19A 120.0 . . ?
C29 C19 H19A 120.0 . . ?
O16 C20 O10 123.6(5) . . ?
O16 C20 C31 121.1(4) . . ?
O10 C20 C31 115.3(4) . . ?
O4 C21 O9 125.9(4) . . ?
O4 C21 C44 116.4(4) . . ?
O9 C21 C44 117.6(5) . . ?
O6 C23 O3 124.7(4) . . ?
O6 C23 C29 116.8(5) . . ?
O3 C23 C29 118.6(5) . . ?
C4 C24 C2 119.4(5) 2_775 . ?
C4 C24 C32 120.8(4) 2_775 . ?
C2 C24 C32 119.8(5) . . ?
C31 C26 C57 120.5(5) . 2_765 ?
C31 C26 H26A 119.8 . . ?
C57 C26 H26A 119.8 2_765 . ?
C43 C28 C40 120.2(4) . . ?
C43 C28 H28A 119.9 . . ?
C40 C28 H28A 119.9 . . ?
C40 C29 C19 120.5(4) . . ?
C40 C29 C23 120.4(5) . . ?
C19 C29 C23 119.1(5) . . ?
C57 C31 C26 120.1(5) . . ?
C57 C31 C20 120.1(4) . . ?
C26 C31 C20 119.7(5) . . ?
O11 C32 O5 122.1(5) . . ?
O11 C32 C24 121.8(5) . . ?
O5 C32 C24 116.1(5) . . ?
O11 C32 Zn2 74.8(3) . . ?
O5 C32 Zn2 47.4(3) . . ?
C24 C32 Zn2 163.0(4) . . ?
C37 C34 C36 120.1(5) . . ?
C37 C34 H34A 120.0 . . ?
C36 C34 H34A 120.0 . . ?
O8 C35 O7 125.5(4) . . ?
O8 C35 C37 117.8(5) . . ?
O7 C35 C37 116.7(5) . . ?
C44 C36 C34 120.1(5) . . ?
C44 C36 H36A 119.9 . . ?
C34 C36 H36A 119.9 . . ?
C79 C37 C34 119.8(4) . . ?
C79 C37 C35 121.2(5) . . ?
C34 C37 C35 118.9(5) . . ?
C53 C39 C52 121.1(5) . . ?
C53 C39 H39A 119.4 . . ?
C52 C39 H39A 119.4 . . ?
C29 C40 C28 119.7(5) . . ?
C29 C40 H40A 120.2 . . ?
C28 C40 H40A 120.2 . . ?
N1 C42 C61 123.2(5) . . ?
N1 C42 H42A 118.4 . . ?
C61 C42 H42A 118.4 . . ?
C28 C43 C15 120.0(4) . . ?
C28 C43 C14 120.4(4) . . ?
C15 C43 C14 119.6(4) . . ?
C83 C44 C36 120.0(4) . . ?
C83 C44 C21 119.2(5) . . ?
C36 C44 C21 120.8(5) . . ?
N2 C45 C55 123.2(5) . . ?
N2 C45 H45A 118.4 . . ?
C55 C45 H45A 118.4 . . ?
C56 C47 C64 119.0(5) . . ?
C56 C47 C50 121.6(5) . . ?
C64 C47 C50 119.3(5) . . ?
O14 C50 O12 125.0(5) . . ?
O14 C50 C47 118.7(6) . . ?
O12 C50 C47 116.3(5) . . ?
O15 C51 O13 123.1(5) . . ?
O15 C51 C59 120.9(5) . . ?
O13 C51 C59 115.9(5) . . ?
C39 C52 C61 116.2(5) . . ?
C39 C52 C86 124.1(5) . . ?
C61 C52 C86 119.4(5) . . ?
N1 C53 C39 122.9(5) . . ?
N1 C53 H53A 118.5 . . ?
C39 C53 H53A 118.5 . . ?
C62 C55 C45 120.5(5) . . ?
C62 C55 H55A 119.8 . . ?
C45 C55 H55A 119.8 . . ?
C47 C56 C64 121.6(6) . 2_666 ?
C47 C56 H56A 119.2 . . ?
C64 C56 H56A 119.2 2_666 . ?
C31 C57 C26 119.4(5) . 2_765 ?
C31 C57 H57A 120.3 . . ?
C26 C57 H57A 120.3 2_765 . ?
N4 C58 C74 123.4(6) . . ?
N4 C58 H58A 118.3 . . ?
C74 C58 H58A 118.3 . . ?
C1 C59 C3 118.7(5) . 2_676 ?
C1 C59 C51 120.7(5) . . ?
C3 C59 C51 120.6(5) 2_676 . ?
C78 C60 C62 120.1(5) . . ?
C78 C60 H60A 119.9 . . ?
C62 C60 H60A 119.9 . . ?
C42 C61 C52 120.1(5) . . ?
C42 C61 H61A 120.0 . . ?
C52 C61 H61A 120.0 . . ?
C55 C62 C60 116.9(5) . . ?
C55 C62 C63 122.3(5) . . ?
C60 C62 C63 120.8(6) . . ?
C62 C63 C81 111.1(5) . . ?
C62 C63 H63A 109.4 . . ?
C81 C63 H63A 109.4 . . ?
C62 C63 H63B 109.4 . . ?
C81 C63 H63B 109.4 . . ?
H63A C63 H63B 108.0 . . ?
C47 C64 C56 119.4(6) . 2_666 ?
C47 C64 H64A 120.3 . . ?
C56 C64 H64A 120.3 2_666 . ?
N4 C70 C73 124.9(6) . . ?
N4 C70 H70A 117.6 . . ?
C73 C70 H70A 117.6 . . ?
C72 C71 N3 122.6(6) . . ?
C72 C71 H71A 118.7 . . ?
N3 C71 H71A 118.7 . . ?
C71 C72 C85 121.2(6) . . ?
C71 C72 H72A 119.4 . . ?
C85 C72 H72A 119.4 . . ?
C84 C73 C70 119.6(6) . . ?
C84 C73 H73A 120.2 . . ?
C70 C73 H73A 120.2 . . ?
C58 C74 C84 121.4(6) . . ?
C58 C74 H74A 119.3 . . ?
C84 C74 H74A 119.3 . . ?
C84 C75 C77 111.1(5) . . ?
C84 C75 H75A 109.4 . . ?
C77 C75 H75A 109.4 . . ?
C84 C75 H75B 109.4 . . ?
C77 C75 H75B 109.4 . . ?
H75A C75 H75B 108.0 . . ?
C80 C77 C75 110.1(6) . . ?
C80 C77 H77A 109.6 . . ?
C75 C77 H77A 109.6 . . ?
C80 C77 H77B 109.6 . . ?
C75 C77 H77B 109.6 . . ?
H77A C77 H77B 108.1 . . ?
N2 C78 C60 123.4(5) . . ?
N2 C78 H78A 118.3 . . ?
C60 C78 H78A 118.3 . . ?
C37 C79 C83 120.1(5) . . ?
C37 C79 H79A 120.0 . . ?
C83 C79 H79A 120.0 . . ?
C77 C80 C85 117.1(5) . . ?
C77 C80 H80A 108.0 . . ?
C85 C80 H80A 108.0 . . ?
C77 C80 H80B 108.0 . . ?
C85 C80 H80B 108.0 . . ?
H80A C80 H80B 107.3 . . ?
C86 C81 C63 112.1(6) . . ?
C86 C81 H81A 109.2 . . ?
C63 C81 H81A 109.2 . . ?
C86 C81 H81B 109.2 . . ?
C63 C81 H81B 109.2 . . ?
H81A C81 H81B 107.9 . . ?
C85 C82 C87 119.9(5) . . ?
C85 C82 H82A 120.0 . . ?
C87 C82 H82A 120.0 . . ?
C44 C83 C79 119.8(5) . . ?
C44 C83 H83A 120.1 . . ?
C79 C83 H83A 120.1 . . ?
C73 C84 C74 115.9(5) . . ?
C73 C84 C75 121.4(6) . . ?
C74 C84 C75 122.5(6) . . ?
C72 C85 C82 116.4(6) . . ?
C72 C85 C80 118.7(5) . . ?
C82 C85 C80 124.8(6) . . ?
C52 C86 C81 117.4(5) . . ?
C52 C86 H86A 108.0 . . ?
C81 C86 H86A 108.0 . . ?
C52 C86 H86B 108.0 . . ?
C81 C86 H86B 108.0 . . ?
H86A C86 H86B 107.2 . . ?
N3 C87 C82 124.2(5) . . ?
N3 C87 H87A 117.9 . . ?
C82 C87 H87A 117.9 . . ?

loop_
_geom_bond_atom_site_label_1
_geom_bond_atom_site_label_2
_geom_bond_distance
_geom_bond_site_symmetry_2
_geom_bond_publ_flag
Zn1 O10 1.936(3) . ?
Zn1 O2 1.966(3) . ?
Zn1 O9 1.982(3) . ?
Zn1 N1 1.999(4) 1_545 ?
Zn2 O4 1.948(3) . ?
Zn2 O1 1.951(3) . ?
Zn2 O5 1.964(4) . ?
Zn2 N2 2.073(4) . ?
Zn2 O11 2.554(5) . ?
Zn2 C32 2.588(5) . ?
Zn3 O12 1.939(4) . ?
Zn3 O7 1.943(4) 1_456 ?
Zn3 O3 1.950(3) . ?
Zn3 N3 2.024(4) . ?
Zn4 O13 1.910(4) . ?
Zn4 O6 1.982(3) . ?
Zn4 O8 1.988(3) 1_456 ?
Zn4 N4 2.126(4) 1_565 ?
Zn4 O14 2.313(4) . ?
O1 C14 1.269(6) . ?
O2 C14 1.270(6) . ?
O3 C23 1.257(6) . ?
O4 C21 1.254(6) . ?
O5 C32 1.272(6) . ?
O6 C23 1.248(6) . ?
O7 C35 1.266(6) . ?
O7 Zn3 1.943(4) 1_654 ?
O8 C35 1.245(6) . ?
O8 Zn4 1.988(3) 1_654 ?
O9 C21 1.259(6) . ?
O10 C20 1.283(5) . ?
O11 C32 1.220(7) . ?
O12 C50 1.269(7) . ?
O13 C51 1.274(6) . ?
O14 C50 1.235(7) . ?
O15 C51 1.238(6) . ?
O16 C20 1.230(6) . ?
N1 C42 1.330(6) . ?
N1 C53 1.359(6) . ?
N1 Zn1 1.999(4) 1_565 ?
N2 C45 1.337(6) . ?
N2 C78 1.348(7) . ?
N3 C87 1.325(6) . ?
N3 C71 1.370(6) . ?
N4 C70 1.326(7) . ?
N4 C58 1.339(6) . ?
N4 Zn4 2.126(4) 1_545 ?
C1 C59 1.372(7) . ?
C1 C3 1.383(8) . ?
C1 H1A 0.9300 . ?
C2 C4 1.383(7) . ?
C2 C24 1.393(6) . ?
C2 H2A 0.9300 . ?
C3 C59 1.385(8) 2_676 ?
C3 H3A 0.9300 . ?
C4 C24 1.367(7) 2_775 ?
C4 H4A 0.9300 . ?
C14 C43 1.496(6) . ?
C15 C19 1.383(6) . ?
C15 C43 1.394(7) . ?
C15 H15A 0.9300 . ?
C19 C29 1.391(7) . ?
C19 H19A 0.9300 . ?
C20 C31 1.510(7) . ?
C21 C44 1.502(6) . ?
C23 C29 1.508(6) . ?
C24 C4 1.367(7) 2_775 ?
C24 C32 1.509(7) . ?
C26 C31 1.378(6) . ?
C26 C57 1.390(7) 2_765 ?
C26 H26A 0.9300 . ?
C28 C43 1.377(6) . ?
C28 C40 1.399(6) . ?
C28 H28A 0.9300 . ?
C29 C40 1.368(7) . ?
C31 C57 1.374(7) . ?
C34 C37 1.373(7) . ?
C34 C36 1.389(6) . ?
C34 H34A 0.9300 . ?
C35 C37 1.507(6) . ?
C36 C44 1.370(7) . ?
C36 H36A 0.9300 . ?
C37 C79 1.367(7) . ?
C39 C53 1.367(7) . ?
C39 C52 1.374(7) . ?
C39 H39A 0.9300 . ?
C40 H40A 0.9300 . ?
C42 C61 1.388(8) . ?
C42 H42A 0.9300 . ?
C44 C83 1.368(7) . ?
C45 C55 1.395(8) . ?
C45 H45A 0.9300 . ?
C47 C56 1.370(8) . ?
C47 C64 1.377(8) . ?
C47 C50 1.500(7) . ?
C51 C59 1.499(7) . ?
C52 C61 1.390(7) . ?
C52 C86 1.503(8) . ?
C53 H53A 0.9300 . ?
C55 C62 1.354(8) . ?
C55 H55A 0.9300 . ?
C56 C64 1.394(8) 2_666 ?
C56 H56A 0.9300 . ?
C57 C26 1.390(7) 2_765 ?
C57 H57A 0.9300 . ?
C58 C74 1.364(8) . ?
C58 H58A 0.9300 . ?
C59 C3 1.385(8) 2_676 ?
C60 C78 1.375(8) . ?
C60 C62 1.389(7) . ?
C60 H60A 0.9300 . ?
C61 H61A 0.9300 . ?
C62 C63 1.503(8) . ?
C63 C81 1.537(9) . ?
C63 H63A 0.9700 . ?
C63 H63B 0.9700 . ?
C64 C56 1.394(8) 2_666 ?
C64 H64A 0.9300 . ?
C70 C73 1.385(8) . ?
C70 H70A 0.9300 . ?
C71 C72 1.366(9) . ?
C71 H71A 0.9300 . ?
C72 C85 1.371(8) . ?
C72 H72A 0.9300 . ?
C73 C84 1.365(8) . ?
C73 H73A 0.9300 . ?
C74 C84 1.374(9) . ?
C74 H74A 0.9300 . ?
C75 C84 1.510(8) . ?
C75 C77 1.538(9) . ?
C75 H75A 0.9700 . ?
C75 H75B 0.9700 . ?
C77 C80 1.486(8) . ?
C77 H77A 0.9700 . ?
C77 H77B 0.9700 . ?
C78 H78A 0.9300 . ?
C79 C83 1.399(6) . ?
C79 H79A 0.9300 . ?
C80 C85 1.515(8) . ?
C80 H80A 0.9700 . ?
C80 H80B 0.9700 . ?
C81 C86 1.519(8) . ?
C81 H81A 0.9700 . ?
C81 H81B 0.9700 . ?
C82 C85 1.381(7) . ?
C82 C87 1.381(8) . ?
C82 H82A 0.9300 . ?
C83 H83A 0.9300 . ?
C86 H86A 0.9700 . ?
C86 H86B 0.9700 . ?
C87 H87A 0.9300 . ?
